data_7047052
loop_
_publ_author_name
'Abad Gal\'an, Laura'
'Sobolev, Alexandre N.'
'Skelton, Brian W.'
'Zysman-Colman, Eli'
'Ogden, Mark I.'
'Massi, Massimiliano'

_publ_section_title
;
 Energy transfer between Eu<sup>3+</sup> and Nd<sup>3+</sup> in
 near-infrared emitting \b-triketonate coordination polymers.
;
_journal_issue 35
_journal_name_full 'Dalton transactions (Cambridge, England : 2003)'
_journal_page_first 12345
_journal_page_last 12352
_journal_paper_doi 10.1039/c8dt02499e
_journal_volume 47
_journal_year 2018
_chemical_formula_moiety 'C25 H21 Cs O3'
_chemical_formula_sum 'C25 H21 Cs O3'
_chemical_formula_weight 502.33
_space_group_IT_number 14
_space_group_name_Hall '-P 2ybc'
_space_group_name_H-M_alt 'P 1 21/c 1'
_symmetry_cell_setting monoclinic
_symmetry_Int_Tables_number 14
_symmetry_space_group_name_Hall '-P 2ybc'
_symmetry_space_group_name_H-M 'P 1 21/c 1'
_atom_sites_solution_hydrogens geom
_audit_creation_date 2016-03-08T06:46:08-00:00
_audit_creation_method 'WinGX routine CIF_UPDATE'
_audit_update_record
;
2018-03-13 deposited with the CCDC.
2018-07-20 downloaded from the CCDC.
;
_cell_angle_alpha 90
_cell_angle_beta 102.777(2)
_cell_angle_gamma 90
_cell_formula_units_Z 4
_cell_length_a 8.41028(14)
_cell_length_b 31.2556(4)
_cell_length_c 8.01519(14)
_cell_measurement_reflns_used 8795
_cell_measurement_temperature 100(2)
_cell_measurement_theta_max 67.202
_cell_measurement_theta_min 5.36
_cell_volume 2054.77(6)
_computing_cell_refinement 'CrysAlisPro 1.171.38.41 (Rigaku OD, 2015)'
_computing_data_collection 'CrysAlisPro 1.171.38.41 (Rigaku OD, 2015)'
_computing_data_reduction 'CrysAlisPro 1.171.38.41 (Rigaku OD, 2015)'
_computing_molecular_graphics 'Diamond (Brandenburg, K., (1999)'
_computing_publication_material 'WinGX Farrugia, L. J. (1999)'
_computing_structure_refinement 'SHELXL-2014 (Sheldrick, 2015)'
_computing_structure_solution 'SHELXT (Sheldrick, 2015)'
_diffrn_ambient_temperature 100(2)
_diffrn_detector 'CCD plate'
_diffrn_detector_area_resol_mean 10.4738
_diffrn_measured_fraction_theta_full 0.994
_diffrn_measured_fraction_theta_max 0.994
_diffrn_measurement_device 'four-circle diffractometer'
_diffrn_measurement_device_type 'Oxford Diffraction Gemini diffractometer'
_diffrn_measurement_method '\w scans'
_diffrn_radiation_probe x-ray
_diffrn_radiation_type CuK\a
_diffrn_radiation_wavelength 1.54178
_diffrn_reflns_av_R_equivalents 0.0558
_diffrn_reflns_Laue_measured_fraction_full 0.994
_diffrn_reflns_Laue_measured_fraction_max 0.994
_diffrn_reflns_limit_h_max 10
_diffrn_reflns_limit_h_min -6
_diffrn_reflns_limit_k_max 37
_diffrn_reflns_limit_k_min -35
_diffrn_reflns_limit_l_max 9
_diffrn_reflns_limit_l_min -9
_diffrn_reflns_number 17616
_diffrn_reflns_point_group_measured_fraction_full 0.994
_diffrn_reflns_point_group_measured_fraction_max 0.994
_diffrn_reflns_theta_full 67.29
_diffrn_reflns_theta_max 67.29
_diffrn_reflns_theta_min 2.827
_diffrn_source 'sealed X-ray tube'
_exptl_absorpt_coefficient_mu 14.245
_exptl_absorpt_correction_T_max 0.594
_exptl_absorpt_correction_T_min 0.204
_exptl_absorpt_correction_type analytical
_exptl_absorpt_process_details
;
    CrysAlisPro 1.171.38.41 (Rigaku Oxford Diffraction, 2015)
;
_exptl_crystal_colour yellow
_exptl_crystal_density_diffrn 1.624
_exptl_crystal_description plate
_exptl_crystal_F_000 1000
_exptl_crystal_size_max 0.24
_exptl_crystal_size_mid 0.057
_exptl_crystal_size_min 0.042
_refine_diff_density_max 2.397
_refine_diff_density_min -1.296
_refine_diff_density_rms 0.175
_refine_ls_extinction_method none
_refine_ls_goodness_of_fit_ref 1.037
_refine_ls_hydrogen_treatment constr
_refine_ls_matrix_type full
_refine_ls_number_parameters 265
_refine_ls_number_reflns 3671
_refine_ls_number_restraints 0
_refine_ls_restrained_S_all 1.037
_refine_ls_R_factor_all 0.049
_refine_ls_R_factor_gt 0.0455
_refine_ls_shift/su_max 0.002
_refine_ls_shift/su_mean 0
_refine_ls_structure_factor_coef Fsqd
_refine_ls_weighting_details 'w=1/[\s^2^(Fo^2^)+(0.0964P)^2^+0.1392P] where P=(Fo^2^+2Fc^2^)/3'
_refine_ls_weighting_scheme calc
_refine_ls_wR_factor_gt 0.1174
_refine_ls_wR_factor_ref 0.1223
_reflns_number_gt 3366
_reflns_number_total 3671
_reflns_threshold_expression 'I > 2\s(I)'
_cod_data_source_file c8dt02499e2.cif
_cod_data_source_block mxm203la
_cod_depositor_comments 'Adding full bibliography for 7047051--7047056.cif.'
_cod_original_sg_symbol_H-M 'P 21/c'
_cod_database_code 7047052

loop_
_symmetry_equiv_pos_as_xyz
'x, y, z'
'-x, y+1/2, -z+1/2'
'-x, -y, -z'
'x, -y-1/2, z-1/2'

loop_
_atom_site_label
_atom_site_type_symbol
_atom_site_fract_x
_atom_site_fract_y
_atom_site_fract_z
_atom_site_U_iso_or_equiv
_atom_site_adp_type
_atom_site_occupancy
_atom_site_calc_flag
Cs1 Cs 0.11846(3) 0.44427(2) 0.39358(3) 0.02278(15) Uani 1 d
C1 C 0.6898(5) 0.40400(12) 0.5907(5) 0.0220(8) Uani 1 d
C10 C 0.5378(5) 0.38645(12) 0.6157(5) 0.0214(8) Uani 1 d
O10 O 0.4134(4) 0.40851(9) 0.6058(3) 0.0255(6) Uani 1 d
C11 C 0.5206(5) 0.33863(12) 0.6382(5) 0.0216(8) Uani 1 d
C12 C 0.3888(5) 0.32334(13) 0.6988(5) 0.0254(8) Uani 1 d
H12 H 0.3151 0.3429 0.732 0.031 Uiso 1 calc
C13 C 0.3643(5) 0.27953(13) 0.7110(5) 0.0256(8) Uani 1 d
H13 H 0.2749 0.2695 0.7547 0.031 Uiso 1 calc
C14 C 0.4687(5) 0.25003(12) 0.6601(5) 0.0249(8) Uani 1 d
C15 C 0.5985(5) 0.26544(13) 0.5966(5) 0.0265(9) Uani 1 d
H15 H 0.6703 0.2459 0.5599 0.032 Uiso 1 calc
C16 C 0.6246(5) 0.30938(13) 0.5860(5) 0.0243(8) Uani 1 d
H16 H 0.7142 0.3194 0.5427 0.029 Uiso 1 calc
C17 C 0.4426(6) 0.20250(13) 0.6707(6) 0.0313(9) Uani 1 d
H17A H 0.379 0.1921 0.5607 0.047 Uiso 1 calc
H17B H 0.3835 0.1965 0.7606 0.047 Uiso 1 calc
H17C H 0.5485 0.188 0.6976 0.047 Uiso 1 calc
C20 C 0.8476(5) 0.38666(12) 0.6716(5) 0.0225(8) Uani 1 d
O20 O 0.9689(3) 0.38872(9) 0.6094(4) 0.0255(6) Uani 1 d
C21 C 0.8718(5) 0.36460(12) 0.8433(5) 0.0224(8) Uani 1 d
C22 C 0.9783(5) 0.32977(13) 0.8768(5) 0.0259(8) Uani 1 d
H22 H 1.0295 0.3197 0.7898 0.031 Uiso 1 calc
C23 C 1.0106(5) 0.30967(13) 1.0348(5) 0.0269(9) Uani 1 d
H23 H 1.0793 0.2852 1.053 0.032 Uiso 1 calc
C24 C 0.9431(5) 0.32503(14) 1.1680(5) 0.0266(9) Uani 1 d
C25 C 0.8388(5) 0.36005(13) 1.1353(5) 0.0249(8) Uani 1 d
H25 H 0.793 0.3713 1.2245 0.03 Uiso 1 calc
C26 C 0.8003(5) 0.37897(12) 0.9738(5) 0.0247(8) Uani 1 d
H26 H 0.7244 0.4019 0.9526 0.03 Uiso 1 calc
C27 C 0.9804(6) 0.30341(15) 1.3405(6) 0.0321(9) Uani 1 d
H27A H 0.9828 0.3248 1.4303 0.048 Uiso 1 calc
H27B H 1.0868 0.2892 1.3582 0.048 Uiso 1 calc
H27C H 0.8959 0.2821 1.3451 0.048 Uiso 1 calc
C30 C 0.6849(6) 0.44038(12) 0.4767(6) 0.0211(9) Uani 1 d
O30 O 0.8008(3) 0.46570(8) 0.4860(4) 0.0247(6) Uani 1 d
C31 C 0.5420(6) 0.44654(12) 0.3305(6) 0.0213(9) Uani 1 d
C32 C 0.4887(5) 0.48810(12) 0.2774(5) 0.0224(8) Uani 1 d
H32 H 0.5372 0.5121 0.3416 0.027 Uiso 1 calc
C33 C 0.3666(5) 0.49413(13) 0.1330(6) 0.0250(8) Uani 1 d
H33 H 0.3319 0.5225 0.1007 0.03 Uiso 1 calc
C34 C 0.2925(5) 0.46008(14) 0.0327(5) 0.0248(8) Uani 1 d
C35 C 0.3463(6) 0.41871(14) 0.0851(6) 0.0275(9) Uani 1 d
H35 H 0.2995 0.3948 0.019 0.033 Uiso 1 calc
C36 C 0.4669(5) 0.41214(13) 0.2321(5) 0.0235(8) Uani 1 d
H36 H 0.4989 0.3838 0.2665 0.028 Uiso 1 calc
C37 C 0.1607(6) 0.46711(16) -0.1265(6) 0.0332(10) Uani 1 d
H37A H 0.0604 0.4764 -0.0942 0.05 Uiso 1 calc
H37B H 0.1404 0.4403 -0.1914 0.05 Uiso 1 calc
H37C H 0.1959 0.4892 -0.1974 0.05 Uiso 1 calc

loop_
_atom_site_aniso_label
_atom_site_aniso_U_11
_atom_site_aniso_U_22
_atom_site_aniso_U_33
_atom_site_aniso_U_23
_atom_site_aniso_U_13
_atom_site_aniso_U_12
Cs1 0.0225(2) 0.0199(2) 0.0273(2) 0.00230(7) 0.00840(13) 0.00018(7)
C1 0.024(2) 0.0165(17) 0.026(2) 0.0024(15) 0.0068(16) 0.0014(15)
C10 0.023(2) 0.0199(19) 0.0197(18) -0.0019(14) 0.0017(15) -0.0009(15)
O10 0.0269(14) 0.0191(14) 0.0309(16) 0.0038(10) 0.0072(11) 0.0023(12)
C11 0.023(2) 0.0171(18) 0.0242(19) 0.0023(15) 0.0044(15) 0.0001(15)
C12 0.029(2) 0.0208(19) 0.027(2) 0.0010(15) 0.0085(17) 0.0005(16)
C13 0.029(2) 0.0199(19) 0.028(2) 0.0022(16) 0.0067(16) -0.0036(16)
C14 0.030(2) 0.0173(18) 0.025(2) 0.0034(15) 0.0001(16) 0.0001(15)
C15 0.029(2) 0.0198(19) 0.030(2) -0.0017(16) 0.0037(17) 0.0026(16)
C16 0.025(2) 0.0201(19) 0.028(2) 0.0001(16) 0.0065(16) -0.0038(15)
C17 0.037(2) 0.019(2) 0.037(2) 0.0016(16) 0.0052(19) -0.0018(17)
C20 0.025(2) 0.0146(17) 0.028(2) -0.0020(15) 0.0063(16) -0.0021(15)
O20 0.0242(15) 0.0205(13) 0.0340(16) 0.0016(11) 0.0108(12) -0.0008(11)
C21 0.0225(19) 0.0159(17) 0.028(2) -0.0012(15) 0.0042(15) -0.0030(14)
C22 0.026(2) 0.025(2) 0.028(2) -0.0008(16) 0.0081(16) 0.0026(16)
C23 0.029(2) 0.0201(19) 0.030(2) 0.0004(16) 0.0054(17) 0.0063(16)
C24 0.028(2) 0.025(2) 0.025(2) -0.0011(16) 0.0039(17) -0.0044(16)
C25 0.026(2) 0.0208(19) 0.028(2) -0.0039(16) 0.0069(17) -0.0011(16)
C26 0.025(2) 0.0185(18) 0.031(2) -0.0015(16) 0.0068(16) -0.0005(15)
C27 0.037(3) 0.029(2) 0.031(2) 0.0049(18) 0.0090(18) 0.0089(18)
C30 0.018(2) 0.019(2) 0.028(2) -0.0001(15) 0.0099(18) 0.0019(14)
O30 0.0258(14) 0.0167(13) 0.0328(16) 0.0002(11) 0.0093(12) -0.0019(11)
C31 0.020(2) 0.021(2) 0.024(2) 0.0016(14) 0.0077(19) 0.0003(14)
C32 0.026(2) 0.0151(18) 0.029(2) 0.0007(15) 0.0121(17) -0.0021(15)
C33 0.028(2) 0.0171(19) 0.032(2) 0.0053(16) 0.0096(18) 0.0034(15)
C34 0.029(2) 0.025(2) 0.024(2) 0.0014(16) 0.0117(16) 0.0000(17)
C35 0.031(2) 0.022(2) 0.031(2) -0.0049(16) 0.0114(17) -0.0014(18)
C36 0.024(2) 0.0181(19) 0.029(2) -0.0047(16) 0.0080(17) -0.0005(15)
C37 0.034(2) 0.037(3) 0.028(2) 0.0028(19) 0.0046(18) -0.004(2)

loop_
_atom_type_symbol
_atom_type_description
_atom_type_scat_dispersion_real
_atom_type_scat_dispersion_imag
_atom_type_scat_source
C C 0.0181 0.0091 'International Tables Vol C Tables 4.2.6.8 and 6.1.1.4'
H H 0 0 'International Tables Vol C Tables 4.2.6.8 and 6.1.1.4'
O O 0.0492 0.0322 'International Tables Vol C Tables 4.2.6.8 and 6.1.1.4'
Cs Cs -0.7457 7.9052 'International Tables Vol C Tables 4.2.6.8 and 6.1.1.4'

loop_
_geom_angle_atom_site_label_1
_geom_angle_atom_site_label_2
_geom_angle_atom_site_label_3
_geom_angle
_geom_angle_site_symmetry_1
_geom_angle_site_symmetry_3
O10 Cs1 O20 81.29(8) . 1_455
O10 Cs1 O30 129.28(8) . 1_455
O20 Cs1 O30 57.56(8) 1_455 1_455
O10 Cs1 O30 93.96(8) . 3_666
O20 Cs1 O30 117.54(8) 1_455 3_666
O30 Cs1 O30 82.08(8) 1_455 3_666
O10 Cs1 C35 78.34(10) . .
O20 Cs1 C35 130.51(9) 1_455 .
O30 Cs1 C35 150.68(10) 1_455 .
O30 Cs1 C35 108.49(9) 3_666 .
O10 Cs1 C34 94.48(9) . .
O20 Cs1 C34 150.76(9) 1_455 .
O30 Cs1 C34 135.98(9) 1_455 .
O30 Cs1 C34 91.54(9) 3_666 .
C35 Cs1 C34 22.83(10) . .
O10 Cs1 C36 56.29(9) . .
O20 Cs1 C36 122.56(9) 1_455 .
O30 Cs1 C36 172.34(9) 1_455 .
O30 Cs1 C36 103.46(8) 3_666 .
C35 Cs1 C36 22.44(10) . .
C34 Cs1 C36 39.76(9) . .
O10 Cs1 C33 88.67(9) . .
O20 Cs1 C33 167.50(9) 1_455 .
O30 Cs1 C33 134.86(8) 1_455 .
O30 Cs1 C33 70.34(9) 3_666 .
C35 Cs1 C33 38.98(9) . .
C34 Cs1 C33 22.42(10) . .
C36 Cs1 C33 44.97(9) . .
O10 Cs1 C32 68.46(8) . .
O20 Cs1 C32 149.74(9) 1_455 .
O30 Cs1 C32 145.39(8) 1_455 .
O30 Cs1 C32 65.88(8) 3_666 .
C35 Cs1 C32 44.98(10) . .
C34 Cs1 C32 39.06(9) . .
C36 Cs1 C32 38.38(9) . .
C33 Cs1 C32 21.69(9) . .
O10 Cs1 C31 50.59(9) . .
O20 Cs1 C31 130.09(9) 1_455 .
O30 Cs1 C31 164.54(8) 1_455 .
O30 Cs1 C31 82.53(8) 3_666 .
C35 Cs1 C31 39.09(11) . .
C34 Cs1 C31 45.99(10) . .
C36 Cs1 C31 22.01(9) . .
C33 Cs1 C31 38.58(9) . .
C32 Cs1 C31 21.91(8) . .
O10 Cs1 C25 113.33(9) . 1_454
O20 Cs1 C25 67.51(9) 1_455 1_454
O30 Cs1 C25 79.19(8) 1_455 1_454
O30 Cs1 C25 152.64(8) 3_666 1_454
C35 Cs1 C25 80.18(10) . 1_454
C34 Cs1 C25 88.27(10) . 1_454
C36 Cs1 C25 93.76(9) . 1_454
C33 Cs1 C25 110.42(10) . 1_454
C32 Cs1 C25 124.73(9) . 1_454
C31 Cs1 C25 115.74(9) . 1_454
O10 Cs1 C37 66.92(10) . 1_556
O20 Cs1 C37 58.39(9) 1_455 1_556
O30 Cs1 C37 66.60(9) 1_455 1_556
O30 Cs1 C37 62.67(9) 3_666 1_556
C35 Cs1 C37 142.69(11) . 1_556
C34 Cs1 C37 145.47(10) . 1_556
C36 Cs1 C37 120.56(10) . 1_556
C33 Cs1 C37 124.03(10) . 1_556
C32 Cs1 C37 106.59(10) . 1_556
C31 Cs1 C37 104.68(11) . 1_556
C25 Cs1 C37 125.36(10) 1_454 1_556
C10 C1 C20 123.2(3) . .
C10 C1 C30 118.8(4) . .
C20 C1 C30 118.0(4) . .
O10 C10 C1 122.6(4) . .
O10 C10 C11 117.0(3) . .
C1 C10 C11 120.1(3) . .
C10 O10 Cs1 148.3(2) . .
C12 C11 C16 118.8(4) . .
C12 C11 C10 119.0(4) . .
C16 C11 C10 121.9(3) . .
C11 C12 C13 120.3(4) . .
C11 C12 H12 119.8 . .
C13 C12 H12 119.8 . .
C12 C13 C14 121.2(4) . .
C12 C13 H13 119.4 . .
C14 C13 H13 119.4 . .
C15 C14 C13 118.3(4) . .
C15 C14 C17 119.9(4) . .
C13 C14 C17 121.8(4) . .
C14 C15 C16 120.7(4) . .
C14 C15 H15 119.7 . .
C16 C15 H15 119.7 . .
C11 C16 C15 120.7(4) . .
C11 C16 H16 119.7 . .
C15 C16 H16 119.7 . .
C14 C17 H17A 109.5 . .
C14 C17 H17B 109.5 . .
H17A C17 H17B 109.5 . .
C14 C17 H17C 109.5 . .
H17A C17 H17C 109.5 . .
H17B C17 H17C 109.5 . .
O20 C20 C1 123.9(4) . .
O20 C20 C21 115.8(3) . .
C1 C20 C21 120.2(3) . .
C20 O20 Cs1 140.7(2) . 1_655
C26 C21 C22 118.2(4) . .
C26 C21 C20 122.9(4) . .
C22 C21 C20 118.8(4) . .
C23 C22 C21 121.1(4) . .
C23 C22 H22 119.5 . .
C21 C22 H22 119.5 . .
C22 C23 C24 120.7(4) . .
C22 C23 H23 119.6 . .
C24 C23 H23 119.6 . .
C25 C24 C23 118.1(4) . .
C25 C24 C27 121.3(4) . .
C23 C24 C27 120.5(4) . .
C24 C25 C26 121.0(4) . .
C24 C25 Cs1 98.8(3) . 1_656
C26 C25 Cs1 101.5(3) . 1_656
C24 C25 H25 119.5 . .
C26 C25 H25 119.5 . .
Cs1 C25 H25 69 1_656 .
C21 C26 C25 120.7(4) . .
C21 C26 H26 119.6 . .
C25 C26 H26 119.6 . .
C24 C27 H27A 109.5 . .
C24 C27 H27B 109.5 . .
H27A C27 H27B 109.5 . .
C24 C27 H27C 109.5 . .
H27A C27 H27C 109.5 . .
H27B C27 H27C 109.5 . .
O30 C30 C1 123.2(4) . .
O30 C30 C31 116.6(4) . .
C1 C30 C31 120.0(4) . .
C1 C30 Cs1 103.7(3) . 1_655
C31 C30 Cs1 119.2(3) . 1_655
C30 O30 Cs1 124.8(2) . 1_655
C30 O30 Cs1 137.1(3) . 3_666
Cs1 O30 Cs1 97.92(8) 1_655 3_666
C36 C31 C32 117.7(4) . .
C36 C31 C30 121.9(3) . .
C32 C31 C30 120.2(4) . .
C36 C31 Cs1 74.6(2) . .
C32 C31 Cs1 78.9(3) . .
C30 C31 Cs1 121.4(3) . .
C33 C32 C31 120.5(4) . .
C33 C32 Cs1 75.6(2) . .
C31 C32 Cs1 79.2(2) . .
C33 C32 H32 119.8 . .
C31 C32 H32 119.8 . .
Cs1 C32 H32 116.1 . .
C32 C33 C34 122.3(4) . .
C32 C33 Cs1 82.8(2) . .
C34 C33 Cs1 76.2(2) . .
C32 C33 H33 118.9 . .
C34 C33 H33 118.9 . .
Cs1 C33 H33 112.1 . .
C33 C34 C35 117.2(4) . .
C33 C34 C37 121.8(4) . .
C35 C34 C37 121.0(4) . .
C33 C34 Cs1 81.3(2) . .
C35 C34 Cs1 78.0(2) . .
C37 C34 Cs1 110.6(3) . .
C36 C35 C34 121.1(4) . .
C36 C35 Cs1 81.2(2) . .
C34 C35 Cs1 79.2(2) . .
C36 C35 H35 119.4 . .
C34 C35 H35 119.4 . .
Cs1 C35 H35 110.2 . .
C35 C36 C31 121.2(4) . .
C35 C36 Cs1 76.3(2) . .
C31 C36 Cs1 83.4(3) . .
C35 C36 H36 119.4 . .
C31 C36 H36 119.4 . .
Cs1 C36 H36 111 . .
C34 C37 H37A 109.5 . .
C34 C37 H37B 109.5 . .
H37A C37 H37B 109.5 . .
C34 C37 H37C 109.5 . .
H37A C37 H37C 109.5 . .
H37B C37 H37C 109.5 . .

loop_
_geom_bond_atom_site_label_1
_geom_bond_atom_site_label_2
_geom_bond_distance
_geom_bond_site_symmetry_2
Cs1 O10 2.904(3) .
Cs1 O20 2.924(3) 1_455
Cs1 O30 3.002(3) 1_455
Cs1 O30 3.004(3) 3_666
Cs1 C35 3.538(4) .
Cs1 C34 3.553(4) .
Cs1 C36 3.598(4) .
Cs1 C33 3.616(4) .
Cs1 C32 3.704(4) .
Cs1 C31 3.708(5) .
Cs1 C25 3.820(4) 1_454
Cs1 C37 3.850(5) 1_556
C1 C10 1.445(6) .
C1 C20 1.448(6) .
C1 C30 1.453(6) .
C10 O10 1.241(5) .
C10 C11 1.516(5) .
C11 C12 1.390(6) .
C11 C16 1.392(6) .
C12 C13 1.391(6) .
C12 H12 0.95 .
C13 C14 1.395(6) .
C13 H13 0.95 .
C14 C15 1.389(6) .
C14 C17 1.507(5) .
C15 C16 1.396(6) .
C15 H15 0.95 .
C16 H16 0.95 .
C17 H17A 0.98 .
C17 H17B 0.98 .
C17 H17C 0.98 .
C20 O20 1.232(5) .
C20 C21 1.512(6) .
O20 Cs1 2.925(3) 1_655
C21 C26 1.391(6) .
C21 C22 1.398(6) .
C22 C23 1.386(6) .
C22 H22 0.95 .
C23 C24 1.400(6) .
C23 H23 0.95 .
C24 C25 1.391(6) .
C24 C27 1.508(6) .
C25 C26 1.395(6) .
C25 Cs1 3.820(4) 1_656
C25 H25 0.95 .
C26 H26 0.95 .
C27 H27A 0.98 .
C27 H27B 0.98 .
C27 H27C 0.98 .
C30 O30 1.245(5) .
C30 C31 1.494(8) .
C30 Cs1 3.851(4) 1_655
O30 Cs1 3.002(3) 1_655
O30 Cs1 3.004(3) 3_666
C31 C36 1.399(6) .
C31 C32 1.409(6) .
C32 C33 1.380(6) .
C32 H32 0.95 .
C33 C34 1.395(6) .
C33 H33 0.95 .
C34 C35 1.403(6) .
C34 C37 1.510(6) .
C35 C36 1.390(6) .
C35 H35 0.95 .
C36 H36 0.95 .
C37 H37A 0.98 .
C37 H37B 0.98 .
C37 H37C 0.98 .
